data_4335597
loop_
_publ_author_name
'Daniel Tofan'
'Manuel Temprado'
'Subhojit Majumdar'
'Carl D. Hoff'
'Christopher C. Cummins'

_publ_section_title
;
 Functionalization Reactions Characteristic of a Robust Bicyclic
 Diphosphane Framework
;
_journal_name_full 'Inorganic Chemistry'
_journal_page_first 8851
_journal_page_last 8864
_journal_paper_doi 10.1021/ic401052a
_journal_volume 52
_journal_year 2013
_chemical_formula_sum 'C12 H20 O3 P2'
_chemical_formula_weight 274.22
_chemical_name_systematic
; 
 ? 
;
_space_group_IT_number 2
_symmetry_cell_setting triclinic
_symmetry_space_group_name_Hall '-P 1'
_symmetry_space_group_name_H-M 'P -1'
_atom_sites_solution_hydrogens geom
_atom_sites_solution_primary direct
_atom_sites_solution_secondary difmap
_audit_creation_method SHELXL-97
_cell_angle_alpha 93.956(2)
_cell_angle_beta 98.939(2)
_cell_angle_gamma 101.833(2)
_cell_formula_units_Z 2
_cell_length_a 7.6898(6)
_cell_length_b 8.1011(6)
_cell_length_c 10.7689(8)
_cell_measurement_reflns_used 9813
_cell_measurement_temperature 100(2)
_cell_measurement_theta_max 33.45
_cell_measurement_theta_min 2.58
_cell_volume 645.09(8)
_computing_cell_refinement 'SAINT 7.46A (Bruker-AXS, 2010)'
_computing_data_collection 'APEX2 v2010.7.0 (Bruker-AXS, 2010)'
_computing_data_reduction 'SAINT 7.46A (Bruker-AXS, 2010)'
_computing_molecular_graphics 'Bruker SHELXTL'
_computing_publication_material 'Bruker SHELXTL'
_computing_structure_refinement 'SHELXL-97 (Sheldrick, 2008)'
_computing_structure_solution 'SHELXS-97 (Sheldrick, 2008)'
_diffrn_ambient_temperature 100(2)
_diffrn_detector_area_resol_mean 8.3
_diffrn_measured_fraction_theta_full 0.989
_diffrn_measured_fraction_theta_max 0.989
_diffrn_measurement_device_type 'Bruker Smart APEX2 CCD'
_diffrn_measurement_method '\f and \w scans'
_diffrn_radiation_monochromator 'Incoatech ImuS multilayer optics'
_diffrn_radiation_source 'ImuS micro-focus sealed tube'
_diffrn_radiation_type MoK\a
_diffrn_radiation_wavelength 0.71073
_diffrn_reflns_av_R_equivalents 0.0503
_diffrn_reflns_av_sigmaI/netI 0.0237
_diffrn_reflns_limit_h_max 10
_diffrn_reflns_limit_h_min -10
_diffrn_reflns_limit_k_max 11
_diffrn_reflns_limit_k_min -11
_diffrn_reflns_limit_l_max 15
_diffrn_reflns_limit_l_min -15
_diffrn_reflns_number 42402
_diffrn_reflns_theta_full 30.51
_diffrn_reflns_theta_max 30.51
_diffrn_reflns_theta_min 1.92
_exptl_absorpt_coefficient_mu 0.331
_exptl_absorpt_correction_T_max 0.9836
_exptl_absorpt_correction_T_min 0.9613
_exptl_absorpt_correction_type multi-scan
_exptl_absorpt_process_details 'SADABS (Sheldrick, 2009)'
_exptl_crystal_colour white
_exptl_crystal_density_diffrn 1.412
_exptl_crystal_description plate
_exptl_crystal_F_000 292
_exptl_crystal_size_max 0.12
_exptl_crystal_size_mid 0.10
_exptl_crystal_size_min 0.05
_refine_diff_density_max 0.816
_refine_diff_density_min -0.779
_refine_diff_density_rms 0.099
_refine_ls_extinction_method none
_refine_ls_goodness_of_fit_ref 1.171
_refine_ls_hydrogen_treatment constr
_refine_ls_matrix_type full
_refine_ls_number_parameters 183
_refine_ls_number_reflns 3904
_refine_ls_number_restraints 33
_refine_ls_restrained_S_all 1.170
_refine_ls_R_factor_all 0.0599
_refine_ls_R_factor_gt 0.0531
_refine_ls_shift/su_max 0.000
_refine_ls_shift/su_mean 0.000
_refine_ls_structure_factor_coef Fsqd
_refine_ls_weighting_details 'calc w=1/[\s^2^(Fo^2^)+(0.0758P)^2^+0.4523P] where P=(Fo^2^+2Fc^2^)/3'
_refine_ls_weighting_scheme calc
_refine_ls_wR_factor_gt 0.1453
_refine_ls_wR_factor_ref 0.1502
_reflns_number_gt 3433
_reflns_number_total 3904
_reflns_threshold_expression >2sigma(I)
_cod_data_source_file ic401052a_si_006.cif
_cod_data_source_block x8_10087
_cod_database_code 4335597

loop_
_symmetry_equiv_pos_as_xyz
'x, y, z'
'-x, -y, -z'

loop_
_atom_site_label
_atom_site_type_symbol
_atom_site_fract_x
_atom_site_fract_y
_atom_site_fract_z
_atom_site_U_iso_or_equiv
_atom_site_adp_type
_atom_site_occupancy
_atom_site_symmetry_multiplicity
_atom_site_calc_flag
_atom_site_refinement_flags
_atom_site_disorder_assembly
_atom_site_disorder_group
P1 P 0.53608(6) 0.44562(6) 0.27286(5) 0.01996(14) Uani 1 1 d U . .
P2 P 0.78915(14) 0.49961(7) 0.09525(7) 0.01791(19) Uani 0.832(3) 1 d PU A 1
O1 O 0.3995(6) 0.5415(7) 0.3101(4) 0.0250(5) Uani 0.832(3) 1 d P A 1
O2 O 0.8333(2) 0.6314(2) 0.00970(16) 0.0242(4) Uani 0.832(3) 1 d P A 1
O3 O 0.6268(2) 0.53469(19) 0.16381(15) 0.0195(4) Uani 0.832(3) 1 d P A 1
C4 C 0.69271(19) 0.28704(16) 0.01878(13) 0.0269(4) Uani 1 1 d . . .
H4A H 0.5663 0.2809 -0.0212 0.032 Uiso 0.832(3) 1 calc PR A 1
H4B H 0.7605 0.2635 -0.0490 0.032 Uiso 0.832(3) 1 calc PR A 1
H4A1 H 0.5778 0.2616 -0.0421 0.032 Uiso 0.168(3) 1 calc PR A 2
H4A2 H 0.7939 0.2947 -0.0288 0.032 Uiso 0.168(3) 1 calc PR A 2
C5 C 0.96474(19) 0.49968(16) 0.22379(13) 0.0209(3) Uani 1 1 d RU . .
H5A H 0.9437 0.3879 0.2573 0.025 Uiso 0.832(3) 1 calc PR A 1
H5B H 1.0813 0.5166 0.1930 0.025 Uiso 0.832(3) 1 calc PR A 1
H5A1 H 0.9723 0.3899 0.2569 0.025 Uiso 0.168(3) 1 calc PR A 2
H5A2 H 1.0606 0.5312 0.1727 0.025 Uiso 0.168(3) 1 calc PR A 2
P2A P 0.7161(6) 0.4917(3) 0.1227(3) 0.0178(8) Uani 0.168(3) 1 d PU A 2
O1A O 0.428(3) 0.543(4) 0.283(2) 0.035(4) Uani 0.168(3) 1 d PU A 2
O2A O 0.7157(14) 0.6426(11) 0.0574(10) 0.034(2) Uani 0.168(3) 1 d PU A 2
C1 C 0.4431(2) 0.2284(2) 0.20581(19) 0.0231(4) Uani 1 1 d . A .
H1A H 0.3601 0.1723 0.2595 0.028 Uiso 1 1 calc R . .
H1B H 0.3718 0.2283 0.1209 0.028 Uiso 1 1 calc R . .
C2 C 0.5865(2) 0.1264(2) 0.19420(18) 0.0213(3) Uani 1 1 d . . .
C21 C 0.5974(3) -0.0012(3) 0.2893(2) 0.0304(4) Uani 1 1 d . A .
H21A H 0.4994 -0.1014 0.2623 0.046 Uiso 1 1 calc R . .
H21B H 0.5862 0.0496 0.3721 0.046 Uiso 1 1 calc R . .
H21C H 0.7137 -0.0345 0.2952 0.046 Uiso 1 1 calc R . .
C31 C 0.8429(3) 0.0573(3) 0.0974(3) 0.0353(5) Uani 1 1 d . . .
H31A H 0.8406 -0.0269 0.1586 0.053 Uiso 1 1 calc R A .
H31B H 0.9603 0.1372 0.1146 0.053 Uiso 1 1 calc R . .
H31C H 0.8234 -0.0003 0.0117 0.053 Uiso 1 1 calc R . .
C3 C 0.6960(3) 0.1522(2) 0.10871(18) 0.0224(3) Uani 1 1 d . A .
C6 C 0.9761(2) 0.6371(2) 0.32928(17) 0.0195(3) Uani 1 1 d . A .
C61 C 1.1199(3) 0.7940(2) 0.3283(2) 0.0253(4) Uani 1 1 d . . .
H61A H 1.1166 0.8783 0.3973 0.038 Uiso 1 1 calc R A .
H61B H 1.0981 0.8411 0.2474 0.038 Uiso 1 1 calc R . .
H61C H 1.2385 0.7649 0.3398 0.038 Uiso 1 1 calc R . .
C71 C 0.8541(3) 0.7449(2) 0.51680(19) 0.0252(4) Uani 1 1 d . A .
H71A H 0.9619 0.8369 0.5281 0.038 Uiso 1 1 calc R . .
H71B H 0.8490 0.6915 0.5955 0.038 Uiso 1 1 calc R . .
H71C H 0.7462 0.7908 0.4949 0.038 Uiso 1 1 calc R . .
C7 C 0.8620(2) 0.6148(2) 0.41215(17) 0.0194(3) Uani 1 1 d . . .
C8 C 0.7201(2) 0.4514(2) 0.40143(17) 0.0195(3) Uani 1 1 d . A .
H8A H 0.6729 0.4421 0.4817 0.023 Uiso 1 1 calc R . .
H8B H 0.7759 0.3535 0.3869 0.023 Uiso 1 1 calc R . .

loop_
_atom_site_aniso_label
_atom_site_aniso_U_11
_atom_site_aniso_U_22
_atom_site_aniso_U_33
_atom_site_aniso_U_23
_atom_site_aniso_U_13
_atom_site_aniso_U_12
P1 0.0204(2) 0.0144(2) 0.0245(2) 0.00222(16) 0.00164(17) 0.00429(16)
P2 0.0241(4) 0.0107(2) 0.0193(3) 0.00100(19) 0.0023(3) 0.0058(2)
O1 0.0234(15) 0.0229(10) 0.0314(15) 0.0002(11) 0.0059(9) 0.0114(11)
O2 0.0329(9) 0.0158(7) 0.0251(8) 0.0055(6) 0.0064(7) 0.0063(6)
O3 0.0223(7) 0.0143(7) 0.0230(7) 0.0026(5) 0.0040(6) 0.0065(5)
C4 0.0411(11) 0.0146(8) 0.0223(9) -0.0020(6) 0.0025(8) 0.0033(7)
C5 0.0260(8) 0.0125(7) 0.0239(8) 0.0003(6) 0.0044(6) 0.0041(6)
P2A 0.0188(17) 0.0095(11) 0.0243(14) -0.0011(9) 0.0087(13) -0.0012(10)
O1A 0.029(7) 0.023(6) 0.058(12) -0.010(7) 0.020(5) 0.011(5)
O2A 0.043(5) 0.012(3) 0.041(5) 0.014(3) -0.003(3) -0.002(3)
C1 0.0208(8) 0.0179(8) 0.0288(9) -0.0010(7) 0.0020(7) 0.0029(6)
C2 0.0233(8) 0.0120(7) 0.0266(9) 0.0002(6) 0.0000(7) 0.0030(6)
C21 0.0334(10) 0.0191(8) 0.0371(11) 0.0109(8) 0.0034(9) 0.0019(7)
C31 0.0356(11) 0.0171(8) 0.0571(15) -0.0006(9) 0.0158(10) 0.0107(8)
C3 0.0296(9) 0.0087(7) 0.0281(9) -0.0007(6) 0.0035(7) 0.0045(6)
C6 0.0228(8) 0.0117(7) 0.0231(8) 0.0007(6) 0.0001(6) 0.0050(6)
C61 0.0287(9) 0.0136(7) 0.0327(10) 0.0016(7) 0.0050(8) 0.0028(6)
C71 0.0334(9) 0.0167(8) 0.0253(9) -0.0016(6) 0.0042(7) 0.0072(7)
C7 0.0244(8) 0.0115(7) 0.0214(8) -0.0003(6) -0.0002(6) 0.0057(6)
C8 0.0226(8) 0.0150(7) 0.0207(8) 0.0017(6) 0.0021(6) 0.0049(6)

loop_
_atom_type_symbol
_atom_type_description
_atom_type_scat_dispersion_real
_atom_type_scat_dispersion_imag
_atom_type_scat_source
C C 0.0033 0.0016 'International Tables Vol C Tables 4.2.6.8 and 6.1.1.4'
H H 0.0000 0.0000 'International Tables Vol C Tables 4.2.6.8 and 6.1.1.4'
O O 0.0106 0.0060 'International Tables Vol C Tables 4.2.6.8 and 6.1.1.4'
P P 0.1023 0.0942 'International Tables Vol C Tables 4.2.6.8 and 6.1.1.4'

loop_
_geom_angle_atom_site_label_1
_geom_angle_atom_site_label_2
_geom_angle_atom_site_label_3
_geom_angle
O1A P1 O1 12.5(11)
O1A P1 O3 96.7(10)
O1 P1 O3 109.10(17)
O1A P1 C8 119.4(14)
O1 P1 C8 112.50(19)
O3 P1 C8 105.61(8)
O1A P1 C1 118.2(14)
O1 P1 C1 115.0(2)
O3 P1 C1 104.45(9)
C8 P1 C1 109.49(8)
O1A P1 P2A 117.6(10)
O1 P1 P2A 130.01(18)
O3 P1 P2A 20.93(10)
C8 P1 P2A 94.93(10)
C1 P1 P2A 91.75(9)
O2 P2 O3 109.67(9)
O2 P2 C5 114.59(10)
O3 P2 C5 103.27(8)
O2 P2 C4 115.66(9)
O3 P2 C4 100.67(9)
C5 P2 C4 111.28(7)
P1 O3 P2 131.73(10)
C3 C4 P2 113.14(11)
C3 C4 P2A 105.18(14)
P2 C4 P2A 20.60(12)
C6 C5 P2 112.27(10)
C6 C5 P2A 101.19(14)
P2 C5 P2A 18.66(11)
O2A P2A C4 115.9(5)
O2A P2A C5 110.9(4)
C4 P2A C5 97.82(19)
O2A P2A P1 117.7(5)
C4 P2A P1 109.74(17)
C5 P2A P1 102.03(15)
C2 C1 P1 113.23(12)
C3 C2 C21 123.48(17)
C3 C2 C1 122.29(17)
C21 C2 C1 114.20(17)
C2 C3 C31 123.62(18)
C2 C3 C4 123.52(16)
C31 C3 C4 112.76(16)
C7 C6 C61 125.45(16)
C7 C6 C5 120.42(15)
C61 C6 C5 114.11(15)
C6 C7 C71 125.32(17)
C6 C7 C8 120.38(15)
C71 C7 C8 114.23(15)
C7 C8 P1 111.00(12)

loop_
_geom_bond_atom_site_label_1
_geom_bond_atom_site_label_2
_geom_bond_distance
P1 O1A 1.27(2)
P1 O1 1.513(3)
P1 O3 1.5972(16)
P1 C8 1.8103(18)
P1 C1 1.8105(19)
P1 P2A 2.289(5)
P2 O2 1.4792(18)
P2 O3 1.609(2)
P2 C5 1.7771(15)
P2 C4 1.8123(14)
C4 C3 1.511(2)
C4 P2A 1.895(3)
C5 C6 1.514(2)
C5 P2A 2.034(4)
P2A O2A 1.452(8)
C1 C2 1.522(2)
C2 C3 1.340(3)
C2 C21 1.509(3)
C31 C3 1.506(3)
C6 C7 1.342(3)
C6 C61 1.506(2)
C71 C7 1.506(2)
C7 C8 1.518(2)
